data_9011854
loop_
_publ_author_name
'Astrov, D. N.'
'Kryukova, N. A.'
'Zorin, R. B.'
'Makarov, V. A.'
'Ozerov, R. P.'
'Rozhdestvenskii, F. A.'
'Smirnov, V. P.'
'Turchaninov, A. M.'
'Fadeeva, N. V.'

_publ_section_title
;Atomic and molecular ordering in MeTaO4 (Me=Ti,V,Cr,Fe) with a rutile
 structure
;
_journal_name_full 'Soviet Physics Crystallography'
_journal_page_first 1017
_journal_page_last 1023
_journal_volume 17
_journal_year 1972
_chemical_formula_structural TiTaO4
_chemical_formula_sum 'O2 Ta0.5 Ti0.5'
_space_group_IT_number 136
_symmetry_space_group_name_Hall '-P 4n 2n'
_symmetry_space_group_name_H-M 'P 42/m n m'
_cell_angle_alpha 90
_cell_angle_beta 90
_cell_angle_gamma 90
_cell_length_a 4.645
_cell_length_b 4.645
_cell_length_c 3.020
_cell_formula_units_Z 2
_cell_volume 65.160
_database_code_amcsd 0015556
_exptl_crystal_density_diffrn 7.462
_cod_original_formula_sum '(Ti.5 Ta.5) O2'
_cod_database_code 9011854
_amcsd_formula_title TiTaO4

loop_
_space_group_symop_operation_xyz
x,y,z
-y,-x,z
y,x,-z
1/2+y,1/2-x,1/2-z
1/2-y,1/2+x,1/2+z
1/2+x,1/2-y,1/2+z
1/2-x,1/2+y,1/2-z
x,y,-z
-x,-y,z
y,x,z
-y,-x,-z
1/2-y,1/2+x,1/2-z
1/2+y,1/2-x,1/2+z
1/2-x,1/2+y,1/2+z
1/2+x,1/2-y,1/2-z
-x,-y,-z

loop_
_atom_site_label
_atom_site_fract_x
_atom_site_fract_y
_atom_site_fract_z
_atom_site_occupancy
Ti 0.00000 0.00000 0.00000 0.50000
Ta 0.00000 0.00000 0.00000 0.50000
O 0.29500 0.29500 0.00000 1.00000

loop_
_cod_related_entry_id
_cod_related_entry_database
_cod_related_entry_code
1 AMCSD 0015556
